data_2021749
loop_
_publ_author_name
'An, Yanyan'
'Lu, Liping'
'Zhu, Miaoli'

_publ_section_title
;
 Three new Zn^II^ coordination polymers constructed from a semi-rigid
 tricarboxylic acid: structural changes caused by flexibility and
 luminescence sensing for hexavalent chromate anions
;
_journal_coeditor_code SK3729
_journal_issue 9
_journal_name_full 'Acta Crystallographica Section C'
_journal_page_first
;
;
_journal_paper_doi 10.1107/S2053229619011069
_journal_volume 75
_journal_year 2019
_chemical_formula_iupac '[Zn (C16 H10 O7) (C12 H8 N2) (H2 O)], 2H2 O'
_chemical_formula_moiety 'C28 H20 N2 O8 Zn, 2(H2 O)'
_chemical_formula_sum 'C28 H24 N2 O10 Zn'
_chemical_formula_weight 613.86
_chemical_name_systematic
'<i>catena</i>-Poly[[[aqua(1,10-phenanthroline)zinc(II)]\-m~2~-5-(4-carboxybenzyloxy)isophthalato] dihydrate]'
_space_group_crystal_system triclinic
_space_group_IT_number 2
_space_group_name_Hall '-P 1'
_space_group_name_H-M_alt 'P -1'
_symmetry_space_group_name_Hall '-P 1'
_symmetry_space_group_name_H-M 'P -1'
_atom_sites_solution_hydrogens mixed
_audit_creation_method SHELXL-2014/7
_cell_angle_alpha 78.2230(19)
_cell_angle_beta 73.5756(17)
_cell_angle_gamma 82.7987(19)
_cell_formula_units_Z 2
_cell_length_a 10.1554(5)
_cell_length_b 11.4754(6)
_cell_length_c 12.0367(6)
_cell_measurement_reflns_used 9927
_cell_measurement_temperature 298(2)
_cell_measurement_theta_max 37.10
_cell_measurement_theta_min 3.51
_cell_volume 1313.74(12)
_computing_cell_refinement
;
SAINT (Bruker, 2012)
;
_computing_data_collection
;
APEX2 (Bruker, 2012)
;
_computing_data_reduction
;
SAINT (Bruker, 2012)
;
_computing_structure_refinement
;
SHELXL2014 (Sheldrick, 2015b)
;
_computing_structure_solution
;
SHELXL2014 (Sheldrick, 2015a)
;
_diffrn_ambient_temperature 298(2)
_diffrn_measured_fraction_theta_full 0.996
_diffrn_measured_fraction_theta_max 0.990
_diffrn_measurement_device_type 'Bruker APEXII CCD'
_diffrn_measurement_method '\w scans'
_diffrn_radiation_type MoK\a
_diffrn_radiation_wavelength 0.71073
_diffrn_reflns_av_R_equivalents 0.0345
_diffrn_reflns_av_unetI/netI 0.0513
_diffrn_reflns_limit_h_max 15
_diffrn_reflns_limit_h_min -17
_diffrn_reflns_limit_k_max 19
_diffrn_reflns_limit_k_min -19
_diffrn_reflns_limit_l_max 17
_diffrn_reflns_limit_l_min -20
_diffrn_reflns_number 37436
_diffrn_reflns_theta_full 25.242
_diffrn_reflns_theta_max 36.936
_diffrn_reflns_theta_min 3.508
_exptl_absorpt_coefficient_mu 0.999
_exptl_absorpt_correction_T_max 0.7473
_exptl_absorpt_correction_T_min 0.6061
_exptl_absorpt_correction_type multi-scan
_exptl_absorpt_process_details
;
(<i>SADABS</i>; Bruker, 2001)
;
_exptl_crystal_colour colourless
_exptl_crystal_density_diffrn 1.552
_exptl_crystal_description sheet
_exptl_crystal_F_000 632
_exptl_crystal_size_max 0.200
_exptl_crystal_size_mid 0.200
_exptl_crystal_size_min 0.100
_refine_diff_density_max 1.446
_refine_diff_density_min -0.680
_refine_ls_extinction_method none
_refine_ls_goodness_of_fit_ref 1.023
_refine_ls_hydrogen_treatment constr
_refine_ls_matrix_type full
_refine_ls_number_parameters 380
_refine_ls_number_reflns 13189
_refine_ls_number_restraints 18
_refine_ls_restrained_S_all 1.089
_refine_ls_R_factor_all 0.0905
_refine_ls_R_factor_gt 0.0508
_refine_ls_shift/su_max 0.002
_refine_ls_shift/su_mean 0.000
_refine_ls_structure_factor_coef Fsqd
_refine_ls_weighting_details 'w=1/[\s^2^(Fo^2^)+(0.0646P)^2^+0.5565P] where P=(Fo^2^+2Fc^2^)/3'
_refine_ls_weighting_scheme calc
_refine_ls_wR_factor_gt 0.1240
_refine_ls_wR_factor_ref 0.1419
_reflns_number_gt 8829
_reflns_number_total 13189
_reflns_threshold_expression 'I > 2\s(I)'
_cod_data_source_file sk3729sup1.cif
_cod_data_source_block II
_cod_database_code 2021749
_shelx_space_group_comment
;
The symmetry employed for this shelxl refinement is uniquely defined
by the following loop, which should always be used as a source of
symmetry information in preference to the above space-group names.
They are only intended as comments.
;
_shelx_estimated_absorpt_t_min 0.825
_shelx_estimated_absorpt_t_max 0.907

loop_
_space_group_symop_operation_xyz
'x, y, z'
'-x, -y, -z'

loop_
_atom_site_type_symbol
_atom_site_label
_atom_site_fract_x
_atom_site_fract_y
_atom_site_fract_z
_atom_site_U_iso_or_equiv
_atom_site_adp_type
_atom_site_calc_flag
_atom_site_occupancy
_atom_site_disorder_assembly
_atom_site_disorder_group
Zn Zn1 0.84998(2) 0.37368(2) 0.34539(2) 0.02585(6) Uani d 1 . .
O O1 0.73917(12) 0.46610(12) 0.22212(12) 0.0334(3) Uani d 1 . .
O O2 0.60652(15) 0.36521(14) 0.37687(13) 0.0425(3) Uani d 1 . .
O O3 0.09311(13) 0.39352(13) 0.42261(12) 0.0373(3) Uani d 1 . .
O O4 0.03748(13) 0.42775(15) 0.25251(13) 0.0409(3) Uani d 1 . .
O O5 0.38281(18) 0.81016(11) -0.00111(11) 0.0410(3) Uani d 1 . .
O O6 0.3819(2) 1.30500(13) -0.34815(15) 0.0556(4) Uani d 1 . .
O O7 0.49689(17) 1.18555(13) -0.47312(13) 0.0445(3) Uani d 1 . .
H H7 0.5116 1.2490 -0.5188 0.067 Uiso d 1 . .
O O8 0.79743(17) 0.51779(14) 0.43271(16) 0.0499(4) Uani d 1 . .
H H8A 0.7278 0.5545 0.4183 0.075 Uiso d 1 . .
H H8B 0.8234 0.5485 0.4779 0.075 Uiso d 1 . .
N N1 0.88275(16) 0.21214(14) 0.27260(14) 0.0320(3) Uani d 1 . .
N N2 0.82260(14) 0.23997(13) 0.49744(13) 0.0281(3) Uani d 1 . .
C C1 0.62172(16) 0.43534(14) 0.28153(14) 0.0252(3) Uani d 1 . .
C C2 0.49879(14) 0.48264(13) 0.23593(13) 0.0211(2) Uani d 1 . .
C C3 0.37072(15) 0.43887(13) 0.29483(13) 0.0220(2) Uani d 1 . .
H H3 0.3609 0.3839 0.3646 0.026 Uiso calc 1 . .
C C4 0.25745(15) 0.47701(13) 0.24978(14) 0.0233(3) Uani d 1 . .
C C5 0.27339(17) 0.55932(15) 0.14535(15) 0.0275(3) Uani d 1 . .
H H5 0.1985 0.5837 0.1140 0.033 Uiso calc 1 . .
C C6 0.40015(17) 0.60550(14) 0.08737(14) 0.0261(3) Uani d 1 . .
C C7 0.51262(16) 0.56682(13) 0.13304(14) 0.0245(3) Uani d 1 . .
H H7A 0.5975 0.5974 0.0946 0.029 Uiso calc 1 . .
C C8 0.11975(16) 0.42880(14) 0.31488(15) 0.0269(3) Uani d 1 . .
C C9 0.4177(2) 0.69183(15) -0.02668(15) 0.0327(3) Uani d 1 . .
H H9A 0.5122 0.6851 -0.0739 0.039 Uiso calc 1 . .
H H9B 0.3582 0.6743 -0.0707 0.039 Uiso calc 1 . .
C C10 0.3971(2) 0.90124(15) -0.09499(15) 0.0315(3) Uani d 1 . .
C C11 0.4396(2) 0.88592(15) -0.21228(15) 0.0328(3) Uani d 1 . .
H H11 0.4602 0.8098 -0.2308 0.039 Uiso calc 1 . .
C C12 0.4505(2) 0.98537(15) -0.30068(15) 0.0317(3) Uani d 1 . .
H H12 0.4804 0.9756 -0.3789 0.038 Uiso calc 1 . .
C C13 0.41750(18) 1.09952(15) -0.27422(15) 0.0297(3) Uani d 1 . .
C C14 0.3741(2) 1.11371(16) -0.15661(17) 0.0382(4) Uani d 1 . .
H H14 0.3516 1.1898 -0.1382 0.046 Uiso calc 1 . .
C C15 0.3643(3) 1.01558(17) -0.06750(16) 0.0408(4) Uani d 1 . .
H H15 0.3359 1.0256 0.0107 0.049 Uiso calc 1 . .
C C16 0.42923(19) 1.20686(16) -0.36758(16) 0.0328(3) Uani d 1 . .
C C17 0.9140(3) 0.2009(2) 0.1609(2) 0.0463(5) Uani d 1 . .
H H17 0.9236 0.2694 0.1035 0.056 Uiso calc 1 . .
C C18 0.9332(3) 0.0894(3) 0.1259(2) 0.0593(7) Uani d 1 . .
H H18 0.9569 0.0846 0.0464 0.071 Uiso calc 1 . .
C C19 0.9169(3) -0.0118(2) 0.2090(2) 0.0537(6) Uani d 1 . .
H H19 0.9294 -0.0862 0.1866 0.064 Uiso calc 1 . .
C C20 0.88128(19) -0.00270(17) 0.3284(2) 0.0384(4) Uani d 1 . .
C C21 0.86648(16) 0.11220(15) 0.35579(17) 0.0293(3) Uani d 1 . .
C C22 0.83263(16) 0.12723(14) 0.47658(16) 0.0274(3) Uani d 1 . .
C C23 0.81129(19) 0.02643(17) 0.56636(19) 0.0358(4) Uani d 1 . .
C C24 0.8265(2) -0.08929(18) 0.5352(2) 0.0472(5) Uani d 1 . .
H H24 0.8128 -0.1562 0.5945 0.057 Uiso calc 1 . .
C C25 0.8601(2) -0.10344(17) 0.4224(2) 0.0475(5) Uani d 1 . .
H H25 0.8698 -0.1799 0.4050 0.057 Uiso calc 1 . .
C C26 0.7772(2) 0.0468(2) 0.6829(2) 0.0474(5) Uani d 1 . .
H H26 0.7618 -0.0170 0.7455 0.057 Uiso calc 1 . .
C C27 0.7671(3) 0.1602(2) 0.7036(2) 0.0488(5) Uani d 1 . .
H H27 0.7446 0.1745 0.7803 0.059 Uiso calc 1 . .
C C28 0.7908(2) 0.25503(19) 0.60851(18) 0.0402(4) Uani d 1 . .
H H28 0.7840 0.3321 0.6238 0.048 Uiso calc 1 . .
O O9 0.1148(8) 0.4067(8) -0.0014(7) 0.188(3) Uani d 0.597(6) A 1
H H9C 0.0708 0.4457 0.0491 0.283 Uiso d 0.597(6) A 1
H H9D 0.1447 0.4610 -0.0556 0.283 Uiso d 0.597(6) A 1
O O10 0.2256(8) 0.2537(7) 0.0952(8) 0.111(3) Uani d 0.403(6) A 2
H H10A 0.1988 0.3071 0.0481 0.167 Uiso d 0.403(6) A 2
H H10B 0.1982 0.2737 0.1601 0.167 Uiso d 0.403(6) A 2
O O11 0.9277(4) 0.7016(3) 0.1613(4) 0.1433(14) Uani d 1 . .
H H11A 0.9214 0.6297 0.1852 0.215 Uiso d 1 . .
H H11B 0.8955 0.7009 0.1062 0.215 Uiso d 1 . .

loop_
_atom_site_aniso_label
_atom_site_aniso_U_11
_atom_site_aniso_U_22
_atom_site_aniso_U_33
_atom_site_aniso_U_12
_atom_site_aniso_U_13
_atom_site_aniso_U_23
Zn1 0.02177(9) 0.02539(9) 0.03255(10) 0.00015(6) -0.01182(7) -0.00459(7)
O1 0.0195(5) 0.0366(6) 0.0440(7) -0.0026(4) -0.0121(5) -0.0011(5)
O2 0.0342(7) 0.0497(8) 0.0390(7) -0.0020(6) -0.0185(6) 0.0146(6)
O3 0.0286(6) 0.0448(7) 0.0374(7) -0.0128(5) -0.0091(5) 0.0023(5)
O4 0.0245(6) 0.0635(9) 0.0407(7) -0.0132(6) -0.0126(5) -0.0110(6)
O5 0.0686(10) 0.0255(6) 0.0248(6) 0.0005(6) -0.0115(6) 0.0008(4)
O6 0.0805(12) 0.0296(7) 0.0490(9) 0.0157(7) -0.0194(8) 0.0016(6)
O7 0.0517(9) 0.0319(7) 0.0384(7) -0.0032(6) -0.0025(6) 0.0066(5)
O8 0.0534(9) 0.0444(8) 0.0718(11) 0.0213(7) -0.0425(8) -0.0338(8)
N1 0.0316(7) 0.0310(7) 0.0353(7) 0.0020(5) -0.0109(6) -0.0094(6)
N2 0.0251(6) 0.0285(6) 0.0330(7) 0.0017(5) -0.0110(5) -0.0077(5)
C1 0.0225(6) 0.0245(6) 0.0318(7) -0.0001(5) -0.0136(6) -0.0044(5)
C2 0.0184(5) 0.0220(6) 0.0240(6) -0.0015(5) -0.0087(5) -0.0021(5)
C3 0.0195(6) 0.0226(6) 0.0237(6) -0.0024(5) -0.0075(5) -0.0005(5)
C4 0.0196(6) 0.0235(6) 0.0289(7) -0.0017(5) -0.0097(5) -0.0049(5)
C5 0.0248(7) 0.0301(7) 0.0306(7) 0.0009(6) -0.0154(6) -0.0024(6)
C6 0.0293(7) 0.0234(6) 0.0254(7) -0.0002(5) -0.0112(6) 0.0002(5)
C7 0.0234(6) 0.0234(6) 0.0263(7) -0.0046(5) -0.0076(5) 0.0003(5)
C8 0.0198(6) 0.0256(7) 0.0371(8) -0.0021(5) -0.0093(6) -0.0069(6)
C9 0.0448(10) 0.0255(7) 0.0264(7) 0.0016(7) -0.0121(7) 0.0003(6)
C10 0.0434(9) 0.0245(7) 0.0260(7) -0.0006(6) -0.0120(7) 0.0000(5)
C11 0.0451(10) 0.0234(7) 0.0265(7) 0.0019(6) -0.0080(7) -0.0017(5)
C12 0.0397(9) 0.0269(7) 0.0254(7) -0.0002(6) -0.0072(6) -0.0008(6)
C13 0.0321(8) 0.0245(7) 0.0315(8) -0.0002(6) -0.0114(6) 0.0007(6)
C14 0.0561(12) 0.0237(7) 0.0362(9) 0.0004(7) -0.0160(8) -0.0050(6)
C15 0.0673(14) 0.0284(8) 0.0274(8) -0.0002(8) -0.0147(8) -0.0056(6)
C16 0.0332(8) 0.0276(7) 0.0357(8) -0.0003(6) -0.0129(7) 0.0026(6)
C17 0.0545(13) 0.0466(11) 0.0398(10) 0.0011(10) -0.0132(9) -0.0137(9)
C18 0.0717(17) 0.0623(15) 0.0506(13) 0.0062(13) -0.0161(12) -0.0319(12)
C19 0.0562(14) 0.0448(12) 0.0708(16) 0.0079(10) -0.0212(12) -0.0350(12)
C20 0.0306(8) 0.0307(8) 0.0608(12) 0.0032(7) -0.0187(8) -0.0174(8)
C21 0.0217(6) 0.0267(7) 0.0431(9) 0.0017(5) -0.0128(6) -0.0108(6)
C22 0.0192(6) 0.0258(7) 0.0385(8) 0.0000(5) -0.0111(6) -0.0050(6)
C23 0.0266(7) 0.0311(8) 0.0485(10) -0.0041(6) -0.0124(7) 0.0005(7)
C24 0.0404(10) 0.0270(8) 0.0726(15) -0.0062(7) -0.0195(10) 0.0033(9)
C25 0.0420(10) 0.0249(8) 0.0812(17) -0.0010(7) -0.0239(11) -0.0125(9)
C26 0.0415(11) 0.0482(12) 0.0445(11) -0.0077(9) -0.0098(9) 0.0102(9)
C27 0.0526(13) 0.0554(13) 0.0340(10) 0.0013(10) -0.0081(9) -0.0057(9)
C28 0.0456(11) 0.0402(10) 0.0352(9) 0.0027(8) -0.0109(8) -0.0111(7)
O9 0.207(4) 0.213(5) 0.163(5) -0.147(3) -0.029(3) -0.022(3)
O10 0.099(4) 0.119(4) 0.122(4) -0.021(3) -0.011(3) -0.051(3)
O11 0.147(3) 0.0813(18) 0.163(3) 0.0139(18) 0.002(2) -0.0073(19)

loop_
_atom_type_symbol
_atom_type_description
_atom_type_scat_dispersion_real
_atom_type_scat_dispersion_imag
_atom_type_scat_source
C C 0.0033 0.0016 'International Tables Vol C Tables 4.2.6.8 and 6.1.1.4'
H H 0.0000 0.0000 'International Tables Vol C Tables 4.2.6.8 and 6.1.1.4'
N N 0.0061 0.0033 'International Tables Vol C Tables 4.2.6.8 and 6.1.1.4'
O O 0.0106 0.0060 'International Tables Vol C Tables 4.2.6.8 and 6.1.1.4'
Zn Zn 0.2839 1.4301 'International Tables Vol C Tables 4.2.6.8 and 6.1.1.4'

loop_
_geom_angle_atom_site_label_1
_geom_angle_atom_site_label_2
_geom_angle_atom_site_label_3
_geom_angle_site_symmetry_1
_geom_angle_site_symmetry_3
_geom_angle
O4 Zn1 O8 1_655 . 94.41(7)
O4 Zn1 N2 1_655 . 122.07(6)
O8 Zn1 N2 . . 96.44(6)
O4 Zn1 O1 1_655 . 97.08(5)
O8 Zn1 O1 . . 88.62(6)
N2 Zn1 O1 . . 139.79(5)
O4 Zn1 N1 1_655 . 92.88(6)
O8 Zn1 N1 . . 172.36(7)
N2 Zn1 N1 . . 77.68(6)
O1 Zn1 N1 . . 92.77(6)
O4 Zn1 O2 1_655 . 153.78(5)
O8 Zn1 O2 . . 85.79(6)
N2 Zn1 O2 . . 83.84(5)
O1 Zn1 O2 . . 56.69(5)
N1 Zn1 O2 . . 88.70(6)
C1 O1 Zn1 . . 97.09(10)
C1 O2 Zn1 . . 85.35(10)
C8 O4 Zn1 . 1_455 114.34(12)
C10 O5 C9 . . 116.70(13)
C16 O7 H7 . . 109.4
Zn1 O8 H8A . . 109.4
Zn1 O8 H8B . . 139.9
H8A O8 H8B . . 110.6
C17 N1 C21 . . 118.50(17)
C17 N1 Zn1 . . 128.40(15)
C21 N1 Zn1 . . 113.10(11)
C28 N2 C22 . . 117.84(16)
C28 N2 Zn1 . . 127.45(13)
C22 N2 Zn1 . . 114.63(11)
O2 C1 O1 . . 120.74(15)
O2 C1 C2 . . 119.67(14)
O1 C1 C2 . . 119.58(14)
C7 C2 C3 . . 119.74(13)
C7 C2 C1 . . 120.44(13)
C3 C2 C1 . . 119.77(13)
C4 C3 C2 . . 120.35(13)
C4 C3 H3 . . 119.8
C2 C3 H3 . . 119.8
C5 C4 C3 . . 119.31(14)
C5 C4 C8 . . 121.14(14)
C3 C4 C8 . . 119.55(14)
C4 C5 C6 . . 120.72(14)
C4 C5 H5 . . 119.6
C6 C5 H5 . . 119.6
C7 C6 C5 . . 119.51(14)
C7 C6 C9 . . 119.90(15)
C5 C6 C9 . . 120.52(15)
C6 C7 C2 . . 120.33(14)
C6 C7 H7A . . 119.8
C2 C7 H7A . . 119.8
O3 C8 O4 . . 124.34(15)
O3 C8 C4 . . 119.68(14)
O4 C8 C4 . . 115.98(15)
O5 C9 C6 . . 108.48(14)
O5 C9 H9A . . 110.0
C6 C9 H9A . . 110.0
O5 C9 H9B . . 110.0
C6 C9 H9B . . 110.0
H9A C9 H9B . . 108.4
O5 C10 C15 . . 115.48(15)
O5 C10 C11 . . 124.32(15)
C15 C10 C11 . . 120.20(15)
C12 C11 C10 . . 119.25(16)
C12 C11 H11 . . 120.4
C10 C11 H11 . . 120.4
C11 C12 C13 . . 120.97(16)
C11 C12 H12 . . 119.5
C13 C12 H12 . . 119.5
C12 C13 C14 . . 119.27(15)
C12 C13 C16 . . 121.70(16)
C14 C13 C16 . . 119.02(16)
C15 C14 C13 . . 120.45(16)
C15 C14 H14 . . 119.8
C13 C14 H14 . . 119.8
C14 C15 C10 . . 119.84(17)
C14 C15 H15 . . 120.1
C10 C15 H15 . . 120.1
O6 C16 O7 . . 123.37(17)
O6 C16 C13 . . 122.85(18)
O7 C16 C13 . . 113.78(15)
N1 C17 C18 . . 122.3(2)
N1 C17 H17 . . 118.8
C18 C17 H17 . . 118.8
C19 C18 C17 . . 119.6(2)
C19 C18 H18 . . 120.2
C17 C18 H18 . . 120.2
C18 C19 C20 . . 119.4(2)
C18 C19 H19 . . 120.3
C20 C19 H19 . . 120.3
C19 C20 C21 . . 117.3(2)
C19 C20 C25 . . 123.74(19)
C21 C20 C25 . . 119.0(2)
N1 C21 C20 . . 122.80(18)
N1 C21 C22 . . 117.25(14)
C20 C21 C22 . . 119.96(17)
N2 C22 C23 . . 123.30(17)
N2 C22 C21 . . 117.28(15)
C23 C22 C21 . . 119.42(16)
C22 C23 C26 . . 116.85(18)
C22 C23 C24 . . 119.1(2)
C26 C23 C24 . . 124.1(2)
C25 C24 C23 . . 121.5(2)
C25 C24 H24 . . 119.3
C23 C24 H24 . . 119.3
C24 C25 C20 . . 121.09(18)
C24 C25 H25 . . 119.5
C20 C25 H25 . . 119.5
C27 C26 C23 . . 119.74(19)
C27 C26 H26 . . 120.1
C23 C26 H26 . . 120.1
C26 C27 C28 . . 119.4(2)
C26 C27 H27 . . 120.3
C28 C27 H27 . . 120.3
N2 C28 C27 . . 122.9(2)
N2 C28 H28 . . 118.5
C27 C28 H28 . . 118.5
H9C O9 H9D . . 100.1
H10A O10 H10B . . 107.3
H11A O11 H11B . . 92.7

loop_
_geom_bond_atom_site_label_1
_geom_bond_atom_site_label_2
_geom_bond_site_symmetry_2
_geom_bond_distance
Zn1 O4 1_655 2.0174(13)
Zn1 O8 . 2.0724(14)
Zn1 N2 . 2.1104(15)
Zn1 O1 . 2.1437(13)
Zn1 N1 . 2.1583(15)
Zn1 O2 . 2.4045(14)
O1 C1 . 1.256(2)
O2 C1 . 1.242(2)
O3 C8 . 1.238(2)
O4 C8 . 1.274(2)
O4 Zn1 1_455 2.0174(13)
O5 C10 . 1.361(2)
O5 C9 . 1.433(2)
O6 C16 . 1.209(2)
O7 C16 . 1.318(2)
O7 H7 . 0.8199
O8 H8A . 0.8202
O8 H8B . 0.8197
N1 C17 . 1.320(3)
N1 C21 . 1.353(2)
N2 C28 . 1.326(2)
N2 C22 . 1.354(2)
C1 C2 . 1.500(2)
C2 C7 . 1.391(2)
C2 C3 . 1.394(2)
C3 C4 . 1.392(2)
C3 H3 . 0.9300
C4 C5 . 1.392(2)
C4 C8 . 1.508(2)
C5 C6 . 1.392(2)
C5 H5 . 0.9300
C6 C7 . 1.390(2)
C6 C9 . 1.499(2)
C7 H7A . 0.9300
C9 H9A . 0.9700
C9 H9B . 0.9700
C10 C15 . 1.396(2)
C10 C11 . 1.396(2)
C11 C12 . 1.384(2)
C11 H11 . 0.9300
C12 C13 . 1.389(2)
C12 H12 . 0.9300
C13 C14 . 1.396(3)
C13 C16 . 1.480(2)
C14 C15 . 1.380(3)
C14 H14 . 0.9300
C15 H15 . 0.9300
C17 C18 . 1.401(3)
C17 H17 . 0.9300
C18 C19 . 1.362(4)
C18 H18 . 0.9300
C19 C20 . 1.402(3)
C19 H19 . 0.9300
C20 C21 . 1.403(2)
C20 C25 . 1.433(3)
C21 C22 . 1.438(3)
C22 C23 . 1.405(2)
C23 C26 . 1.407(3)
C23 C24 . 1.431(3)
C24 C25 . 1.342(4)
C24 H24 . 0.9300
C25 H25 . 0.9300
C26 C27 . 1.361(4)
C26 H26 . 0.9300
C27 C28 . 1.398(3)
C27 H27 . 0.9300
C28 H28 . 0.9300
O9 H9C . 0.8226
O9 H9D . 0.8218
O10 H10A . 0.8212
O10 H10B . 0.8207
O11 H11A . 0.8207
O11 H11B . 0.8208

loop_
_geom_hbond_atom_site_label_D
_geom_hbond_atom_site_label_H
_geom_hbond_atom_site_label_A
_geom_hbond_site_symmetry_A
_geom_hbond_distance_DH
_geom_hbond_distance_HA
_geom_hbond_distance_DA
_geom_hbond_angle_DHA
O7 H7 O2 1_564 0.82 1.80 2.5825(19) 159.2
O8 H8A O6 2_675 0.82 2.02 2.786(2) 155.4
O8 H8B O3 2_666 0.82 1.91 2.722(2) 172.1
O9 H9C O4 . 0.82 2.34 2.986(8) 135.3
O9 H9C O9 2_565 0.82 2.48 2.96(2) 118.0
O9 H9D O1 2_665 0.82 2.08 2.849(7) 155.3
O10 H10B O4 . 0.82 2.47 3.125(7) 138.0
O11 H11A O4 1_655 0.82 2.55 3.276(4) 148.0
O11 H11B O9 2_665 0.82 1.97 2.648(8) 140.1

loop_
_geom_torsion_atom_site_label_1
_geom_torsion_atom_site_label_2
_geom_torsion_atom_site_label_3
_geom_torsion_atom_site_label_4
_geom_torsion_site_symmetry_1
_geom_torsion
Zn1 O2 C1 O1 . 3.35(17)
Zn1 O2 C1 C2 . -177.47(13)
Zn1 O1 C1 O2 . -3.78(19)
Zn1 O1 C1 C2 . 177.04(12)
O2 C1 C2 C7 . 176.04(16)
O1 C1 C2 C7 . -4.8(2)
O2 C1 C2 C3 . -6.2(2)
O1 C1 C2 C3 . 172.98(15)
C7 C2 C3 C4 . 1.4(2)
C1 C2 C3 C4 . -176.34(14)
C2 C3 C4 C5 . 0.0(2)
C2 C3 C4 C8 . -179.89(14)
C3 C4 C5 C6 . -1.4(2)
C8 C4 C5 C6 . 178.44(15)
C4 C5 C6 C7 . 1.5(2)
C4 C5 C6 C9 . 178.47(15)
C5 C6 C7 C2 . 0.0(2)
C9 C6 C7 C2 . -177.06(14)
C3 C2 C7 C6 . -1.4(2)
C1 C2 C7 C6 . 176.35(14)
Zn1 O4 C8 O3 1_455 4.2(2)
Zn1 O4 C8 C4 1_455 -175.78(10)
C5 C4 C8 O3 . -153.39(16)
C3 C4 C8 O3 . 26.5(2)
C5 C4 C8 O4 . 26.5(2)
C3 C4 C8 O4 . -153.58(16)
C10 O5 C9 C6 . 177.91(16)
C7 C6 C9 O5 . -94.92(19)
C5 C6 C9 O5 . 88.1(2)
C9 O5 C10 C15 . -179.14(19)
C9 O5 C10 C11 . 1.7(3)
O5 C10 C11 C12 . -179.96(19)
C15 C10 C11 C12 . 0.9(3)
C10 C11 C12 C13 . -1.2(3)
C11 C12 C13 C14 . 0.7(3)
C11 C12 C13 C16 . 179.71(18)
C12 C13 C14 C15 . 0.2(3)
C16 C13 C14 C15 . -178.9(2)
C13 C14 C15 C10 . -0.4(3)
O5 C10 C15 C14 . -179.3(2)
C11 C10 C15 C14 . -0.1(3)
C12 C13 C16 O6 . 168.4(2)
C14 C13 C16 O6 . -12.6(3)
C12 C13 C16 O7 . -12.2(3)
C14 C13 C16 O7 . 166.85(19)
C21 N1 C17 C18 . -1.2(3)
Zn1 N1 C17 C18 . 179.65(19)
N1 C17 C18 C19 . 1.2(4)
C17 C18 C19 C20 . 0.0(4)
C18 C19 C20 C21 . -1.1(3)
C18 C19 C20 C25 . 179.2(2)
C17 N1 C21 C20 . -0.1(3)
Zn1 N1 C21 C20 . 179.23(13)
C17 N1 C21 C22 . 179.93(17)
Zn1 N1 C21 C22 . -0.77(18)
C19 C20 C21 N1 . 1.2(3)
C25 C20 C21 N1 . -179.08(17)
C19 C20 C21 C22 . -178.81(18)
C25 C20 C21 C22 . 0.9(3)
C28 N2 C22 C23 . -0.1(2)
Zn1 N2 C22 C23 . -176.94(13)
C28 N2 C22 C21 . 179.69(16)
Zn1 N2 C22 C21 . 2.85(18)
N1 C21 C22 N2 . -1.4(2)
C20 C21 C22 N2 . 178.62(15)
N1 C21 C22 C23 . 178.42(15)
C20 C21 C22 C23 . -1.6(2)
N2 C22 C23 C26 . 0.3(3)
C21 C22 C23 C26 . -179.45(17)
N2 C22 C23 C24 . -178.98(16)
C21 C22 C23 C24 . 1.2(2)
C22 C23 C24 C25 . -0.3(3)
C26 C23 C24 C25 . -179.5(2)
C23 C24 C25 C20 . -0.4(3)
C19 C20 C25 C24 . 179.8(2)
C21 C20 C25 C24 . 0.1(3)
C22 C23 C26 C27 . -0.2(3)
C24 C23 C26 C27 . 179.0(2)
C23 C26 C27 C28 . -0.1(4)
C22 N2 C28 C27 . -0.2(3)
Zn1 N2 C28 C27 . 176.16(16)
C26 C27 C28 N2 . 0.3(4)

_cod_database_fobs_code 2021749
